data_4121015
loop_
_publ_author_name
'Vincent T. Annibale'
'Daniel A. Dalessandro'
'Datong Song'

_publ_section_title
;
 Tuning the Reactivity of an Actor Ligand for Tandem CO2 and C-H
 Activations: From Spectator Metals to Metal-Free
;
_journal_name_full 'Journal of the American Chemical Society'
_journal_page_first 16175
_journal_page_last 16183
_journal_paper_doi 10.1021/ja4073832
_journal_volume 135
_journal_year 2013
_chemical_formula_sum 'C46 H51 Cu N4 O2'
_chemical_formula_weight 755.44
_chemical_name_systematic
;
 ?
;
_space_group_crystal_system triclinic
_space_group_IT_number 2
_space_group_name_Hall '-P 1'
_space_group_name_H-M_alt 'P -1'
_symmetry_space_group_name_Hall '-P 1'
_symmetry_space_group_name_H-M 'P -1'
_atom_sites_solution_hydrogens geom
_audit_creation_method SHELXL-2013
_cell_angle_alpha 115.685(2)
_cell_angle_beta 93.334(2)
_cell_angle_gamma 110.415(2)
_cell_formula_units_Z 2
_cell_length_a 12.0531(5)
_cell_length_b 13.9592(6)
_cell_length_c 14.5517(6)
_cell_measurement_reflns_used 7058
_cell_measurement_temperature 150(2)
_cell_measurement_theta_max 25.000
_cell_measurement_theta_min 1.723
_cell_volume 2003.32(16)
_computing_structure_refinement 'SHELXL-2013 (Sheldrick, 2013)'
_diffrn_ambient_temperature 150(2)
_diffrn_measured_fraction_theta_full 0.974
_diffrn_measured_fraction_theta_max 0.999
_diffrn_radiation_type MoK\a
_diffrn_radiation_wavelength 0.71073
_diffrn_reflns_av_R_equivalents 0.0515
_diffrn_reflns_av_unetI/netI 0.0517
_diffrn_reflns_Laue_measured_fraction_full 0.974
_diffrn_reflns_Laue_measured_fraction_max 0.999
_diffrn_reflns_limit_h_max 14
_diffrn_reflns_limit_h_min -14
_diffrn_reflns_limit_k_max 16
_diffrn_reflns_limit_k_min -16
_diffrn_reflns_limit_l_max 17
_diffrn_reflns_limit_l_min -17
_diffrn_reflns_number 29602
_diffrn_reflns_point_group_measured_fraction_full 0.974
_diffrn_reflns_point_group_measured_fraction_max 0.999
_diffrn_reflns_theta_full 25.242
_diffrn_reflns_theta_max 25.000
_diffrn_reflns_theta_min 1.723
_exptl_absorpt_coefficient_mu 0.587
_exptl_absorpt_correction_T_max 0.7456
_exptl_absorpt_correction_T_min 0.6478
_exptl_absorpt_correction_type multi-scan
_exptl_absorpt_process_details 'Bruker Apex 2'
_exptl_crystal_colour Orange
_exptl_crystal_density_diffrn 1.252
_exptl_crystal_description Block
_exptl_crystal_F_000 800
_exptl_crystal_size_max 0.175
_exptl_crystal_size_mid 0.175
_exptl_crystal_size_min 0.135
_refine_diff_density_max 0.476
_refine_diff_density_min -0.668
_refine_diff_density_rms 0.049
_refine_ls_extinction_method none
_refine_ls_goodness_of_fit_ref 1.025
_refine_ls_hydrogen_treatment constr
_refine_ls_matrix_type full
_refine_ls_number_parameters 487
_refine_ls_number_reflns 7058
_refine_ls_number_restraints 0
_refine_ls_restrained_S_all 1.025
_refine_ls_R_factor_all 0.0695
_refine_ls_R_factor_gt 0.0408
_refine_ls_shift/su_max 0.001
_refine_ls_shift/su_mean 0.000
_refine_ls_structure_factor_coef Fsqd
_refine_ls_weighting_details 'w=1/[\s^2^(Fo^2^)+(0.0468P)^2^+0.5120P] where P=(Fo^2^+2Fc^2^)/3'
_refine_ls_weighting_scheme calc
_refine_ls_wR_factor_gt 0.0901
_refine_ls_wR_factor_ref 0.1001
_reflns_Friedel_coverage 0.000
_reflns_number_gt 5082
_reflns_number_total 7058
_reflns_threshold_expression 'I > 2\s(I)'
_cod_data_source_file ja4073832_si_002_4.cif
_cod_data_source_block compound8
_cod_original_cell_volume 2003.31(15)
_cod_database_code 4121015
_shelx_space_group_comment
;
The symmetry employed for this shelxl refinement is uniquely defined
by the following loop, which should always be used as a source of
symmetry information in preference to the above space-group names.
They are only intended as comments.
;
_shelxl_version_number 2013-4

loop_
_space_group_symop_operation_xyz
'x, y, z'
'-x, -y, -z'

loop_
_atom_site_label
_atom_site_type_symbol
_atom_site_fract_x
_atom_site_fract_y
_atom_site_fract_z
_atom_site_U_iso_or_equiv
_atom_site_adp_type
_atom_site_occupancy
_atom_site_site_symmetry_order
_atom_site_calc_flag
_atom_site_refinement_flags_posn
_atom_site_refinement_flags_adp
Cu1 Cu 0.57262(3) 0.76043(3) 0.42320(2) 0.03826(12) Uani 1 1 d . .
O1 O 1.01305(14) 0.99404(14) 0.88604(12) 0.0336(4) Uani 1 1 d . .
O2 O 0.84447(14) 0.96431(14) 0.94784(12) 0.0327(4) Uani 1 1 d . .
H2 H 0.8957 0.9838 1.0014 0.049 Uiso 1 1 calc R U
N1 N 0.75490(17) 0.84012(16) 0.49788(14) 0.0259(5) Uani 1 1 d . .
N2 N 0.54091(17) 0.81008(16) 0.58289(14) 0.0251(4) Uani 1 1 d . .
N3 N 0.49377(16) 0.63505(15) 0.19424(13) 0.0208(4) Uani 1 1 d . .
N4 N 0.34050(16) 0.60796(15) 0.26149(13) 0.0203(4) Uani 1 1 d . .
C1 C 0.46408(19) 0.66639(18) 0.28890(16) 0.0201(5) Uani 1 1 d . .
C2 C 0.3907(2) 0.55846(19) 0.11096(17) 0.0254(5) Uani 1 1 d . .
H2A H 0.3888 0.5242 0.0381 0.030 Uiso 1 1 calc R U
C3 C 0.2949(2) 0.54230(19) 0.15336(17) 0.0258(5) Uani 1 1 d . .
H3A H 0.2115 0.4949 0.1164 0.031 Uiso 1 1 calc R U
C4 C 0.26566(19) 0.61107(19) 0.33550(17) 0.0226(5) Uani 1 1 d . .
C5 C 0.2142(2) 0.69186(19) 0.36469(17) 0.0250(5) Uani 1 1 d . .
C9 C 0.2471(2) 0.5305(2) 0.37256(18) 0.0292(6) Uani 1 1 d . .
C8 C 0.1697(2) 0.5317(2) 0.4402(2) 0.0358(6) Uani 1 1 d . .
H8A H 0.1548 0.4789 0.4675 0.043 Uiso 1 1 calc R U
C6 C 0.1375(2) 0.6878(2) 0.43178(19) 0.0341(6) Uani 1 1 d . .
H6A H 0.1001 0.7411 0.4532 0.041 Uiso 1 1 calc R U
C7 C 0.1144(2) 0.6083(2) 0.4680(2) 0.0367(6) Uani 1 1 d . .
H7A H 0.0599 0.6061 0.5125 0.044 Uiso 1 1 calc R U
C13 C 0.2467(2) 0.7855(2) 0.33158(19) 0.0292(6) Uani 1 1 d . .
H13A H 0.2842 0.7609 0.2706 0.035 Uiso 1 1 calc R U
C15 C 0.1359(2) 0.8017(2) 0.2958(2) 0.0431(7) Uani 1 1 d . .
H15A H 0.0728 0.7258 0.2425 0.065 Uiso 1 1 calc R U
H15B H 0.1606 0.8543 0.2657 0.065 Uiso 1 1 calc R U
H15C H 0.1034 0.8355 0.3563 0.065 Uiso 1 1 calc R U
C10 C 0.3070(2) 0.4458(2) 0.3398(2) 0.0407(7) Uani 1 1 d . .
H10A H 0.3870 0.4851 0.3274 0.049 Uiso 1 1 calc R U
C14 C 0.3424(3) 0.9003(2) 0.4206(2) 0.0514(8) Uani 1 1 d . .
H14A H 0.4128 0.8880 0.4418 0.077 Uiso 1 1 calc R U
H14B H 0.3073 0.9283 0.4808 0.077 Uiso 1 1 calc R U
H14C H 0.3689 0.9585 0.3967 0.077 Uiso 1 1 calc R U
C12 C 0.2316(3) 0.3349(3) 0.2365(2) 0.0598(9) Uani 1 1 d . .
H12A H 0.2168 0.3557 0.1821 0.090 Uiso 1 1 calc R U
H12B H 0.1533 0.2925 0.2463 0.090 Uiso 1 1 calc R U
H12C H 0.2762 0.2852 0.2147 0.090 Uiso 1 1 calc R U
C11 C 0.3346(3) 0.4151(3) 0.4250(3) 0.0644(9) Uani 1 1 d . .
H11A H 0.3768 0.4871 0.4923 0.097 Uiso 1 1 calc R U
H11B H 0.3867 0.3727 0.4056 0.097 Uiso 1 1 calc R U
H11C H 0.2579 0.3660 0.4317 0.097 Uiso 1 1 calc R U
C16 C 0.61643(19) 0.66879(19) 0.18034(16) 0.0226(5) Uani 1 1 d . .
C21 C 0.6832(2) 0.6079(2) 0.19017(17) 0.0272(6) Uani 1 1 d . .
C17 C 0.6618(2) 0.7584(2) 0.15390(17) 0.0282(6) Uani 1 1 d . .
C20 C 0.7969(2) 0.6359(2) 0.16702(19) 0.0364(6) Uani 1 1 d . .
H20A H 0.8448 0.5961 0.1721 0.044 Uiso 1 1 calc R U
C18 C 0.7757(2) 0.7819(2) 0.13152(19) 0.0360(6) Uani 1 1 d . .
H18A H 0.8088 0.8410 0.1123 0.043 Uiso 1 1 calc R U
C22 C 0.6348(2) 0.5148(2) 0.2235(2) 0.0347(6) Uani 1 1 d . .
H22A H 0.5707 0.5292 0.2613 0.042 Uiso 1 1 calc R U
C19 C 0.8414(2) 0.7199(2) 0.1370(2) 0.0392(7) Uani 1 1 d . .
H19A H 0.9182 0.7356 0.1197 0.047 Uiso 1 1 calc R U
C23 C 0.7328(3) 0.5202(3) 0.2992(2) 0.0589(9) Uani 1 1 d . .
H23A H 0.6949 0.4650 0.3246 0.088 Uiso 1 1 calc R U
H23B H 0.7732 0.5995 0.3590 0.088 Uiso 1 1 calc R U
H23C H 0.7933 0.4994 0.2625 0.088 Uiso 1 1 calc R U
C24 C 0.5746(3) 0.3934(2) 0.1295(2) 0.0667(10) Uani 1 1 d . .
H24A H 0.5075 0.3886 0.0839 0.100 Uiso 1 1 calc R U
H24B H 0.5425 0.3359 0.1536 0.100 Uiso 1 1 calc R U
H24C H 0.6349 0.3771 0.0899 0.100 Uiso 1 1 calc R U
C25 C 0.5917(2) 0.8313(2) 0.1563(2) 0.0363(6) Uani 1 1 d . .
H25A H 0.5024 0.7789 0.1310 0.044 Uiso 1 1 calc R U
C26 C 0.6237(3) 0.8887(2) 0.0871(2) 0.0504(8) Uani 1 1 d . .
H26A H 0.6167 0.8296 0.0160 0.076 Uiso 1 1 calc R U
H26B H 0.7075 0.9493 0.1170 0.076 Uiso 1 1 calc R U
H26C H 0.5672 0.9241 0.0838 0.076 Uiso 1 1 calc R U
C27 C 0.6166(3) 0.9267(2) 0.2706(2) 0.0532(8) Uani 1 1 d . .
H27A H 0.5992 0.8907 0.3158 0.080 Uiso 1 1 calc R U
H27B H 0.5640 0.9675 0.2737 0.080 Uiso 1 1 calc R U
H27C H 0.7024 0.9827 0.2949 0.080 Uiso 1 1 calc R U
C33 C 0.6561(2) 0.85866(18) 0.64173(17) 0.0213(5) Uani 1 1 d . .
C35 C 0.5992(2) 0.8814(2) 0.80128(18) 0.0283(6) Uani 1 1 d . .
H35A H 0.6161 0.9048 0.8742 0.034 Uiso 1 1 calc R U
C32 C 0.7593(2) 0.87279(18) 0.60008(17) 0.0226(5) Uani 1 1 d . .
C34 C 0.6934(2) 0.89621(18) 0.75061(17) 0.0232(5) Uani 1 1 d . .
C31 C 0.8637(2) 0.91976(18) 0.68217(17) 0.0235(5) Uani 1 1 d . .
C36 C 0.4806(2) 0.8318(2) 0.74240(19) 0.0314(6) Uani 1 1 d . .
H36A H 0.4152 0.8207 0.7757 0.038 Uiso 1 1 calc R U
C37 C 0.4541(2) 0.7974(2) 0.63466(18) 0.0299(6) Uani 1 1 d . .
H37A H 0.3712 0.7638 0.5974 0.036 Uiso 1 1 calc R U
C30 C 0.9738(2) 0.9348(2) 0.65205(18) 0.0284(6) Uani 1 1 d . .
H30A H 1.0484 0.9660 0.7020 0.034 Uiso 1 1 calc R U
C29 C 0.9714(2) 0.9031(2) 0.54775(18) 0.0314(6) Uani 1 1 d . .
H29A H 1.0457 0.9132 0.5262 0.038 Uiso 1 1 calc R U
C28 C 0.8620(2) 0.8563(2) 0.47278(18) 0.0297(6) Uani 1 1 d . .
H28A H 0.8645 0.8354 0.4018 0.036 Uiso 1 1 calc R U
C39 C 0.9007(2) 0.96761(19) 0.87307(18) 0.0265(5) Uani 1 1 d . .
C38 C 0.8245(2) 0.93622(19) 0.77688(17) 0.0240(5) Uani 1 1 d . .
C41 C 0.7823(3) 0.1950(3) 0.0498(2) 0.0555(8) Uani 1 1 d . .
H41A H 0.7294 0.1203 0.0392 0.067 Uiso 1 1 calc R U
C40 C 0.8671(2) 0.2739(2) 0.1444(2) 0.0445(7) Uani 1 1 d . .
C45 C 0.9422(2) 0.3826(3) 0.1570(2) 0.0478(7) Uani 1 1 d . .
H45A H 1.0008 0.4391 0.2221 0.057 Uiso 1 1 calc R U
C43 C 0.8479(3) 0.3292(3) -0.0167(3) 0.0607(9) Uani 1 1 d . .
H43A H 0.8410 0.3475 -0.0720 0.073 Uiso 1 1 calc R U
C44 C 0.9338(3) 0.4104(3) 0.0773(3) 0.0515(8) Uani 1 1 d . .
H44A H 0.9866 0.4848 0.0873 0.062 Uiso 1 1 calc R U
C46 C 0.8777(3) 0.2432(3) 0.2309(3) 0.0708(10) Uani 1 1 d . .
H46A H 0.8002 0.2259 0.2518 0.106 Uiso 1 1 calc R U
H46B H 0.9432 0.3093 0.2917 0.106 Uiso 1 1 calc R U
H46C H 0.8963 0.1745 0.2056 0.106 Uiso 1 1 calc R U
C42 C 0.7726(3) 0.2221(3) -0.0302(3) 0.0697(10) Uani 1 1 d . .
H42A H 0.7132 0.1662 -0.0949 0.084 Uiso 1 1 calc R U

loop_
_atom_site_aniso_label
_atom_site_aniso_U_11
_atom_site_aniso_U_22
_atom_site_aniso_U_33
_atom_site_aniso_U_23
_atom_site_aniso_U_13
_atom_site_aniso_U_12
Cu1 0.0496(2) 0.02762(18) 0.02421(18) 0.00796(14) -0.01338(14) 0.01131(15)
O1 0.0241(10) 0.0465(10) 0.0262(9) 0.0214(8) -0.0013(7) 0.0067(8)
O2 0.0279(9) 0.0473(10) 0.0215(9) 0.0183(8) 0.0014(7) 0.0127(8)
N1 0.0294(11) 0.0262(10) 0.0180(10) 0.0095(9) 0.0020(8) 0.0093(9)
N2 0.0238(11) 0.0269(10) 0.0241(10) 0.0124(9) 0.0013(9) 0.0106(9)
N3 0.0209(10) 0.0235(10) 0.0187(10) 0.0113(8) 0.0037(8) 0.0088(8)
N4 0.0217(10) 0.0204(9) 0.0198(10) 0.0101(8) 0.0050(8) 0.0093(8)
C1 0.0217(12) 0.0192(11) 0.0239(12) 0.0140(10) 0.0064(10) 0.0085(10)
C2 0.0266(13) 0.0272(12) 0.0160(12) 0.0088(10) -0.0010(10) 0.0077(10)
C3 0.0223(13) 0.0257(12) 0.0203(12) 0.0071(10) -0.0028(10) 0.0070(10)
C4 0.0181(12) 0.0228(12) 0.0239(12) 0.0104(10) 0.0045(10) 0.0063(10)
C5 0.0205(12) 0.0232(12) 0.0260(12) 0.0092(10) 0.0038(10) 0.0072(10)
C9 0.0279(13) 0.0275(13) 0.0323(14) 0.0169(11) 0.0069(11) 0.0084(11)
C8 0.0335(15) 0.0385(15) 0.0419(16) 0.0278(13) 0.0116(12) 0.0107(12)
C6 0.0307(14) 0.0343(14) 0.0379(15) 0.0134(12) 0.0135(12) 0.0186(12)
C7 0.0302(14) 0.0436(15) 0.0341(15) 0.0194(13) 0.0161(12) 0.0110(12)
C13 0.0308(14) 0.0262(12) 0.0321(13) 0.0136(11) 0.0071(11) 0.0143(11)
C15 0.0422(16) 0.0498(17) 0.0443(16) 0.0236(14) 0.0062(13) 0.0262(14)
C10 0.0420(16) 0.0381(15) 0.0654(19) 0.0380(15) 0.0248(14) 0.0233(13)
C14 0.0485(18) 0.0294(14) 0.0618(19) 0.0214(14) -0.0121(15) 0.0057(13)
C12 0.086(2) 0.0437(17) 0.064(2) 0.0283(17) 0.0239(18) 0.0388(18)
C11 0.070(2) 0.062(2) 0.087(3) 0.050(2) 0.0167(19) 0.0381(18)
C16 0.0215(12) 0.0241(12) 0.0159(11) 0.0070(10) 0.0039(9) 0.0065(10)
C21 0.0260(13) 0.0328(13) 0.0225(12) 0.0123(11) 0.0060(10) 0.0131(11)
C17 0.0296(14) 0.0263(13) 0.0210(12) 0.0096(11) 0.0024(10) 0.0062(11)
C20 0.0308(15) 0.0462(16) 0.0338(15) 0.0178(13) 0.0075(12) 0.0198(13)
C18 0.0291(14) 0.0370(14) 0.0323(14) 0.0189(12) 0.0062(11) 0.0011(12)
C22 0.0380(15) 0.0430(15) 0.0402(15) 0.0268(13) 0.0168(12) 0.0254(13)
C19 0.0223(13) 0.0509(17) 0.0374(15) 0.0195(14) 0.0092(11) 0.0100(13)
C23 0.073(2) 0.063(2) 0.0493(19) 0.0344(17) 0.0035(16) 0.0304(18)
C24 0.086(3) 0.0396(17) 0.057(2) 0.0294(16) -0.0091(18) 0.0038(16)
C25 0.0376(15) 0.0319(14) 0.0428(15) 0.0234(13) 0.0102(12) 0.0111(12)
C26 0.063(2) 0.0440(16) 0.0527(18) 0.0332(15) 0.0132(15) 0.0184(15)
C27 0.080(2) 0.0408(16) 0.0507(18) 0.0249(15) 0.0277(17) 0.0325(16)
C33 0.0231(12) 0.0190(11) 0.0215(12) 0.0102(10) -0.0002(10) 0.0087(10)
C35 0.0331(14) 0.0305(13) 0.0226(12) 0.0133(11) 0.0053(11) 0.0142(11)
C32 0.0263(13) 0.0195(11) 0.0215(12) 0.0105(10) 0.0023(10) 0.0089(10)
C34 0.0259(13) 0.0216(12) 0.0226(12) 0.0112(10) 0.0019(10) 0.0102(10)
C31 0.0253(13) 0.0194(11) 0.0243(12) 0.0117(10) 0.0001(10) 0.0072(10)
C36 0.0273(14) 0.0379(14) 0.0333(14) 0.0198(12) 0.0098(11) 0.0145(11)
C37 0.0249(13) 0.0332(14) 0.0295(14) 0.0144(12) 0.0008(11) 0.0118(11)
C30 0.0241(13) 0.0278(13) 0.0284(13) 0.0126(11) -0.0014(10) 0.0080(10)
C29 0.0261(13) 0.0347(14) 0.0313(14) 0.0158(12) 0.0080(11) 0.0107(11)
C28 0.0281(14) 0.0346(14) 0.0219(13) 0.0127(11) 0.0072(11) 0.0093(11)
C39 0.0283(14) 0.0251(12) 0.0230(13) 0.0122(11) 0.0016(11) 0.0078(10)
C38 0.0266(13) 0.0233(12) 0.0195(12) 0.0102(10) -0.0011(10) 0.0090(10)
C41 0.062(2) 0.0361(16) 0.055(2) 0.0134(15) 0.0070(16) 0.0182(15)
C40 0.0383(16) 0.0475(17) 0.0471(17) 0.0206(15) 0.0130(14) 0.0200(14)
C45 0.0358(16) 0.0520(18) 0.0442(17) 0.0158(15) 0.0069(13) 0.0162(14)
C43 0.076(2) 0.063(2) 0.055(2) 0.0317(18) 0.0121(18) 0.0373(19)
C44 0.0458(18) 0.0481(18) 0.067(2) 0.0293(17) 0.0190(16) 0.0246(15)
C46 0.059(2) 0.082(2) 0.068(2) 0.046(2) 0.0102(18) 0.0147(19)
C42 0.082(3) 0.053(2) 0.048(2) 0.0094(17) -0.0066(18) 0.0229(19)

loop_
_atom_type_symbol
_atom_type_description
_atom_type_scat_dispersion_real
_atom_type_scat_dispersion_imag
_atom_type_scat_source
C C 0.0033 0.0016 'International Tables Vol C Tables 4.2.6.8 and 6.1.1.4'
H H 0.0000 0.0000 'International Tables Vol C Tables 4.2.6.8 and 6.1.1.4'
N N 0.0061 0.0033 'International Tables Vol C Tables 4.2.6.8 and 6.1.1.4'
O O 0.0106 0.0060 'International Tables Vol C Tables 4.2.6.8 and 6.1.1.4'
Cu Cu 0.3201 1.2651 'International Tables Vol C Tables 4.2.6.8 and 6.1.1.4'

loop_
_geom_angle_atom_site_label_1
_geom_angle_atom_site_label_2
_geom_angle_atom_site_label_3
_geom_angle
C1 Cu1 N1 142.25(9)
C1 Cu1 N2 131.58(8)
N1 Cu1 N2 85.54(7)
C28 N1 C32 115.29(19)
C28 N1 Cu1 138.61(15)
C32 N1 Cu1 105.64(15)
C37 N2 C33 114.98(19)
C37 N2 Cu1 143.31(15)
C33 N2 Cu1 101.08(14)
C1 N3 C2 111.49(18)
C1 N3 C16 125.19(17)
C2 N3 C16 123.17(18)
C1 N4 C3 111.80(18)
C1 N4 C4 124.40(17)
C3 N4 C4 123.78(18)
N4 C1 N3 103.29(17)
N4 C1 Cu1 129.59(16)
N3 C1 Cu1 127.01(16)
C3 C2 N3 106.59(19)
C2 C3 N4 106.82(19)
C5 C4 C9 123.8(2)
C5 C4 N4 118.5(2)
C9 C4 N4 117.73(19)
C6 C5 C4 116.6(2)
C6 C5 C13 121.1(2)
C4 C5 C13 122.1(2)
C8 C9 C4 116.6(2)
C8 C9 C10 121.7(2)
C4 C9 C10 121.7(2)
C7 C8 C9 121.0(2)
C7 C6 C5 121.5(2)
C6 C7 C8 120.5(2)
C5 C13 C14 109.7(2)
C5 C13 C15 113.3(2)
C14 C13 C15 110.9(2)
C9 C10 C12 111.7(2)
C9 C10 C11 112.9(2)
C12 C10 C11 110.4(2)
C21 C16 C17 123.0(2)
C21 C16 N3 118.4(2)
C17 C16 N3 118.5(2)
C20 C21 C16 116.7(2)
C20 C21 C22 121.1(2)
C16 C21 C22 122.3(2)
C18 C17 C16 117.3(2)
C18 C17 C25 121.6(2)
C16 C17 C25 121.0(2)
C19 C20 C21 121.5(2)
C19 C18 C17 120.6(2)
C24 C22 C21 111.6(2)
C24 C22 C23 109.7(2)
C21 C22 C23 113.0(2)
C20 C19 C18 120.8(2)
C17 C25 C26 113.7(2)
C17 C25 C27 109.2(2)
C26 C25 C27 109.1(2)
N2 C33 C32 123.4(2)
N2 C33 C34 127.4(2)
C32 C33 C34 109.05(19)
C36 C35 C34 118.1(2)
N1 C32 C33 124.13(19)
N1 C32 C31 127.4(2)
C33 C32 C31 108.38(19)
C35 C34 C33 115.4(2)
C35 C34 C38 137.3(2)
C33 C34 C38 107.2(2)
C30 C31 C32 115.2(2)
C30 C31 C38 136.7(2)
C32 C31 C38 108.1(2)
C35 C36 C37 121.7(2)
N2 C37 C36 122.4(2)
C29 C30 C31 118.2(2)
C30 C29 C28 121.7(2)
N1 C28 C29 122.2(2)
O1 C39 O2 121.6(2)
O1 C39 C38 122.7(2)
O2 C39 C38 115.6(2)
C39 C38 C31 124.5(2)
C39 C38 C34 127.4(2)
C31 C38 C34 107.27(18)
C40 C41 C42 121.3(3)
C41 C40 C45 117.5(3)
C41 C40 C46 120.9(3)
C45 C40 C46 121.6(3)
C44 C45 C40 121.6(3)
C42 C43 C44 119.7(3)
C43 C44 C45 119.4(3)
C43 C42 C41 120.4(3)

loop_
_geom_bond_atom_site_label_1
_geom_bond_atom_site_label_2
_geom_bond_distance
Cu1 C1 1.880(2)
Cu1 N1 2.0529(19)
Cu1 N2 2.2177(19)
O1 C39 1.251(3)
O2 C39 1.324(3)
N1 C28 1.332(3)
N1 C32 1.345(3)
N2 C37 1.331(3)
N2 C33 1.350(3)
N3 C1 1.364(3)
N3 C2 1.389(3)
N3 C16 1.442(3)
N4 C1 1.358(3)
N4 C3 1.384(3)
N4 C4 1.441(3)
C2 C3 1.337(3)
C4 C5 1.393(3)
C4 C9 1.404(3)
C5 C6 1.389(3)
C5 C13 1.519(3)
C9 C8 1.393(3)
C9 C10 1.515(3)
C8 C7 1.381(4)
C6 C7 1.378(4)
C13 C14 1.521(3)
C13 C15 1.528(3)
C10 C12 1.524(4)
C10 C11 1.531(4)
C16 C21 1.401(3)
C16 C17 1.406(3)
C21 C20 1.392(3)
C21 C22 1.521(3)
C17 C18 1.388(3)
C17 C25 1.524(3)
C20 C19 1.373(4)
C18 C19 1.383(4)
C22 C24 1.513(4)
C22 C23 1.526(4)
C25 C26 1.528(4)
C25 C27 1.541(4)
C33 C32 1.405(3)
C33 C34 1.421(3)
C35 C36 1.383(3)
C35 C34 1.393(3)
C32 C31 1.418(3)
C34 C38 1.444(3)
C31 C30 1.396(3)
C31 C38 1.433(3)
C36 C37 1.404(3)
C30 C29 1.380(3)
C29 C28 1.403(3)
C39 C38 1.426(3)
C41 C40 1.375(4)
C41 C42 1.381(5)
C40 C45 1.391(4)
C40 C46 1.507(4)
C45 C44 1.382(4)
C43 C42 1.370(5)
C43 C44 1.379(4)
